data_1522979
loop_
_publ_author_name
'Svechnikov, V.N.'
'Kobzenko, G.F.'
'Martinchuk, E.L.'

_publ_section_title
;
 Phase diagram of the system neodymium-gadolinium
;
_journal_name_full
;
Dopovidi Akademii Nauk Ukrains'koi RSR, Seriya A: Fiziko-Matematichni Ta 
Tekhnichni Nauki
;
_journal_page_first 79
_journal_page_last 83
_journal_volume 37
_journal_year 1975
_chemical_formula_sum 'Gd0.8 Nd0.2'
_space_group_IT_number 194
_symmetry_space_group_name_Hall '-P 6c 2c'
_symmetry_space_group_name_H-M 'P 63/m m c'
_cell_angle_alpha 90
_cell_angle_beta 90
_cell_angle_gamma 120
_cell_formula_units_Z 2
_cell_length_a 3.654
_cell_length_b 3.654
_cell_length_c 5.798
_cell_volume 67.042
_citation_journal_id_ASTM DNUNDU
_cod_data_source_file Svechnikov_DNUNDU_1975_451.cif
_cod_data_source_block Gd0.8Nd0.2
_cod_original_cell_volume 67.04184
_cod_database_code 1522979

loop_
_symmetry_equiv_pos_as_xyz
x,y,z
x-y,x,z+1/2
-y,x-y,z
-x,-y,z+1/2
-x+y,-x,z
y,-x+y,z+1/2
-y,-x,-z+1/2
x-y,-y,-z
x,x-y,-z+1/2
y,x,-z
-x+y,y,-z+1/2
-x,-x+y,-z
-x,-y,-z
-x+y,-x,-z-1/2
y,-x+y,-z
x,y,-z-1/2
x-y,x,-z
-y,x-y,-z-1/2
y,x,z-1/2
-x+y,y,z
-x,-x+y,z-1/2
-y,-x,z
x-y,-y,z-1/2
x,x-y,z

loop_
_atom_site_label
_atom_site_type_symbol
_atom_site_fract_x
_atom_site_fract_y
_atom_site_fract_z
_atom_site_occupancy
_atom_site_U_iso_or_equiv
Nd1 Nd 0.3333 0.6667 0.25 0.2 0.0
Gd1 Gd 0.3333 0.6667 0.25 0.8 0.0
